data_2205220
loop_
_publ_author_name
'Fu, Yun-Long'
'Xu, Zhi-Wei'
'Ren, Jia-Lin'
'Ng, Seik Weng'

_publ_section_title
;<i>catena</i>-Poly[hexamethylenediaminium
 [ferrate(III)-\m-hydroxo-\k^2^<i>O</i>:<i>O</i>-di-\m-sulfato-\k^4^<i>O</i>:<i>O</i>']
 monohydrate]
;
_journal_issue 3
_journal_name_full 'Acta Crystallographica Section E'
_journal_page_first m596
_journal_page_last m597
_journal_paper_doi 10.1107/S1600536805005350
_journal_volume 61
_journal_year 2005
_chemical_formula_iupac '(C6 H18 N2) [Fe (O H) (S O4)2], H2 O'
_chemical_formula_moiety 'C6 H18 N2 2+, Fe O9 S2 2-, H2 O'
_chemical_formula_sum 'C6 H21 Fe N2 O10 S2'
_chemical_formula_weight 401.22
_chemical_name_systematic
;
catena-Poly[hexamethylenediaminium
[ferrate(III)-\m-hydroxo-\k^2^O:O-di-\m-sulfato-\k^4^O:O'] monohydrate]
;
_space_group_IT_number 14
_symmetry_cell_setting monoclinic
_symmetry_space_group_name_Hall '-P 2yn'
_symmetry_space_group_name_H-M 'P 1 21/n 1'
_atom_sites_solution_hydrogens geom
_atom_sites_solution_primary direct
_atom_sites_solution_secondary difmap
_audit_creation_method SHELXL-97
_cell_angle_alpha 90.00
_cell_angle_beta 90.289(2)
_cell_angle_gamma 90.00
_cell_formula_units_Z 4
_cell_length_a 8.7918(7)
_cell_length_b 6.9963(5)
_cell_length_c 25.0320(10)
_cell_measurement_reflns_used 2196
_cell_measurement_temperature 295(2)
_cell_measurement_theta_max 28.3
_cell_measurement_theta_min 2.5
_cell_volume 1539.70(18)
_computing_cell_refinement 'SAINT (Bruker, 2002)'
_computing_data_collection 'SMART (Bruker, 2002)'
_computing_data_reduction SAINT
_computing_molecular_graphics 'ORTEPII (Johnson, 1976)'
_computing_publication_material SHELXL97
_computing_structure_refinement 'SHELXL97 (Sheldrick, 1997)'
_computing_structure_solution 'SHELXS97 (Sheldrick, 1997)'
_diffrn_ambient_temperature 295(2)
_diffrn_measured_fraction_theta_full 0.97
_diffrn_measured_fraction_theta_max 0.97
_diffrn_measurement_device_type 'Bruker APEX area-detector diffractometer'
_diffrn_measurement_method '\f and \w scans'
_diffrn_radiation_monochromator graphite
_diffrn_radiation_source 'fine-focus sealed tube'
_diffrn_radiation_type MoK\a
_diffrn_radiation_wavelength 0.71073
_diffrn_reflns_av_R_equivalents 0.027
_diffrn_reflns_av_sigmaI/netI 0.040
_diffrn_reflns_limit_h_max 11
_diffrn_reflns_limit_h_min -4
_diffrn_reflns_limit_k_max 9
_diffrn_reflns_limit_k_min -8
_diffrn_reflns_limit_l_max 32
_diffrn_reflns_limit_l_min -31
_diffrn_reflns_number 8058
_diffrn_reflns_theta_full 27.5
_diffrn_reflns_theta_max 27.5
_diffrn_reflns_theta_min 1.6
_diffrn_standards_decay_% 0
_diffrn_standards_interval_count 0
_diffrn_standards_interval_time 0
_diffrn_standards_number 0
_exptl_absorpt_coefficient_mu 1.299
_exptl_absorpt_correction_T_max 0.860
_exptl_absorpt_correction_T_min 0.640
_exptl_absorpt_correction_type multi-scan
_exptl_absorpt_process_details '(SADABS; Bruker, 2002)'
_exptl_crystal_colour Colorless
_exptl_crystal_density_diffrn 1.731
_exptl_crystal_density_method 'not measured'
_exptl_crystal_description Block
_exptl_crystal_F_000 836
_exptl_crystal_size_max 0.35
_exptl_crystal_size_mid 0.12
_exptl_crystal_size_min 0.12
_refine_diff_density_max 0.34
_refine_diff_density_min -0.43
_refine_ls_extinction_method none
_refine_ls_goodness_of_fit_ref 0.994
_refine_ls_hydrogen_treatment mixed
_refine_ls_matrix_type full
_refine_ls_number_parameters 205
_refine_ls_number_reflns 3439
_refine_ls_number_restraints 3
_refine_ls_restrained_S_all 0.995
_refine_ls_R_factor_all 0.053
_refine_ls_R_factor_gt 0.035
_refine_ls_shift/su_max 0.001
_refine_ls_shift/su_mean <0.001
_refine_ls_structure_factor_coef Fsqd
_refine_ls_weighting_details 'calc w=1/[\s^2^(Fo^2^)+(0.0548P)^2^] where P=(Fo^2^+2Fc^2^)/3'
_refine_ls_weighting_scheme calc
_refine_ls_wR_factor_gt 0.091
_refine_ls_wR_factor_ref 0.100
_reflns_number_gt 2483
_reflns_number_total 3439
_reflns_threshold_expression I>2\s(I)
_cod_data_source_file bt6606.cif
_cod_data_source_block I
_cod_depositor_comments
;
The following automatic conversions were performed:
'_symmetry_cell_setting' value 'Monoclinic' changed to 'monoclinic'
according to '/home/saulius/struct/CIF-dictionaries/cif_core.dic'
dictionary named 'cif_core.dic' version 2.4.1 from
2010-06-29.

'_exptl_absorpt_correction_type' value 'Multi-scan' changed
to 'multi-scan' according to
'/home/saulius/struct/CIF-dictionaries/cif_core.dic' dictionary named
'cif_core.dic' version 2.4.1 from 2010-06-29.

Automatic conversion script
Id: cif_fix_enum 1527 2010-12-29 10:47:43Z saulius 

The following automatic conversions were performed:

'_symmetry_cell_setting' value 'Monoclinic' changed to 'monoclinic'
according to /home/saulius/struct/CIF-dictionaries/cif_core.dic
dictionary named 'cif_core.dic' version 2.4.1 from
2010-06-29.

'_exptl_absorpt_correction_type' value 'Multi-scan'
changed to 'multi-scan' according to
/home/saulius/struct/CIF-dictionaries/cif_core.dic dictionary named
'cif_core.dic' version 2.4.1 from 2010-06-29.

Automatic conversion script
Id: cif_fix_values 1715 2011-07-08 13:25:40Z adriana 
;
_cod_original_cell_volume 1539.68(18)
_cod_original_sg_symbol_H-M 'P 21/n'
_cod_database_code 2205220
_cod_database_fobs_code 2205220

loop_
_symmetry_equiv_pos_as_xyz
'x, y, z'
'x+1/2, -y+1/2, z+1/2'
'-x, -y, -z'
'-x-1/2, y-1/2, -z-1/2'

loop_
_atom_site_label
_atom_site_fract_x
_atom_site_fract_y
_atom_site_fract_z
_atom_site_U_iso_or_equiv
_atom_site_adp_type
_atom_site_calc_flag
_atom_site_refinement_flags
_atom_site_occupancy
_atom_site_type_symbol
Fe1 0.5000 0.5000 0.5000 0.01567(13) Uani d S 1 Fe
Fe2 0.5000 1.0000 0.5000 0.01611(14) Uani d S 1 Fe
S1 0.31767(7) 0.74565(8) 0.58885(2) 0.0196(2) Uani d . 1 S
S2 0.26738(7) 0.76189(8) 0.42675(3) 0.0203(2) Uani d . 1 S
O1 0.4009(2) 0.5741(2) 0.56910(10) 0.0300(4) Uani d . 1 O
O2 0.3330(2) 0.9034(2) 0.54880(10) 0.0218(4) Uani d . 1 O
O3 0.1584(2) 0.6972(3) 0.59430(10) 0.0389(5) Uani d . 1 O
O4 0.3861(2) 0.8025(3) 0.63880(10) 0.0367(5) Uani d . 1 O
O5 0.3757(2) 0.9234(2) 0.43480(10) 0.0218(4) Uani d . 1 O
O6 0.3203(2) 0.5956(2) 0.45840(10) 0.0260(4) Uani d . 1 O
O7 0.2613(3) 0.7110(3) 0.37070(10) 0.0413(6) Uani d . 1 O
O8 0.1185(2) 0.8191(3) 0.44640(10) 0.0367(5) Uani d . 1 O
O9 0.6005(2) 0.7503(2) 0.49770(10) 0.0183(4) Uani d D 1 O
O1w 0.8812(2) 0.7911(3) 0.54300(10) 0.0433(6) Uani d D 1 O
N1 0.6995(3) 0.6999(3) 0.63670(10) 0.0378(6) Uani d . 1 N
N2 1.3338(3) 0.7646(3) 0.90490(10) 0.0309(6) Uani d . 1 N
C1 0.7605(4) 0.7846(4) 0.68640(10) 0.0382(7) Uani d . 1 C
C2 0.9144(3) 0.7019(4) 0.70100(10) 0.0372(7) Uani d . 1 C
C3 0.9737(4) 0.7884(4) 0.75240(10) 0.0416(8) Uani d . 1 C
C4 1.1260(4) 0.7073(4) 0.77130(10) 0.0377(7) Uani d . 1 C
C5 1.1650(4) 0.7815(4) 0.82660(10) 0.0375(7) Uani d . 1 C
C6 1.3173(3) 0.7146(4) 0.84730(10) 0.0299(6) Uani d . 1 C
H9o 0.685(2) 0.752(3) 0.5120(10) 0.030(10) Uiso d D 1 H
H1w1 0.965(2) 0.737(4) 0.548(2) 0.070(10) Uiso d D 1 H
H1w2 0.901(4) 0.909(2) 0.5440(10) 0.080(10) Uiso d D 1 H
H1n1 0.6124 0.7498 0.6295 0.045 Uiso calc R 1 H
H1n2 0.6894 0.5785 0.6408 0.045 Uiso calc R 1 H
H1n3 0.7612 0.7221 0.6109 0.045 Uiso calc R 1 H
H2n1 1.4206 0.7253 0.9165 0.037 Uiso calc R 1 H
H2n2 1.2624 0.7107 0.9228 0.037 Uiso calc R 1 H
H2n3 1.3280 0.8865 0.9087 0.037 Uiso calc R 1 H
H1a 0.6899 0.7611 0.7154 0.046 Uiso calc R 1 H
H1b 0.7697 0.9218 0.6820 0.046 Uiso calc R 1 H
H2a 0.9857 0.7272 0.6724 0.045 Uiso calc R 1 H
H2b 0.9057 0.5645 0.7051 0.045 Uiso calc R 1 H
H3a 0.8990 0.7681 0.7802 0.050 Uiso calc R 1 H
H3b 0.9845 0.9253 0.7475 0.050 Uiso calc R 1 H
H4a 1.1207 0.5688 0.7720 0.045 Uiso calc R 1 H
H4b 1.2052 0.7439 0.7464 0.045 Uiso calc R 1 H
H5a 1.1644 0.9202 0.8258 0.045 Uiso calc R 1 H
H5b 1.0867 0.7407 0.8513 0.045 Uiso calc R 1 H
H6a 1.3258 0.5773 0.8429 0.036 Uiso calc R 1 H
H6b 1.3981 0.7747 0.8271 0.036 Uiso calc R 1 H

loop_
_atom_site_aniso_label
_atom_site_aniso_U_11
_atom_site_aniso_U_22
_atom_site_aniso_U_33
_atom_site_aniso_U_12
_atom_site_aniso_U_13
_atom_site_aniso_U_23
Fe1 0.0163(3) 0.0102(2) 0.0205(3) 0.0004(2) -0.0015(2) 0.0000(2)
Fe2 0.0147(3) 0.0104(2) 0.0233(3) -0.0002(2) -0.0021(2) 0.0002(2)
S1 0.0191(3) 0.0163(3) 0.0234(3) 0.0009(3) 0.0026(2) 0.0003(2)
S2 0.0192(3) 0.0153(3) 0.0263(3) 0.0005(2) -0.0087(3) -0.0002(2)
O1 0.0450(10) 0.0180(10) 0.0270(10) 0.0090(10) 0.0130(10) 0.0040(10)
O2 0.0200(10) 0.0170(10) 0.0290(10) 0.0020(10) 0.0050(10) 0.0040(10)
O3 0.0190(10) 0.0410(10) 0.0570(10) -0.0040(10) 0.0060(10) 0.0170(10)
O4 0.0510(10) 0.0330(10) 0.0270(10) 0.0010(10) -0.0060(10) -0.0040(10)
O5 0.0230(10) 0.0160(10) 0.0270(10) -0.0030(10) -0.0070(10) 0.0010(10)
O6 0.0230(10) 0.0170(10) 0.0380(10) -0.0020(10) -0.0120(10) 0.0050(10)
O7 0.064(2) 0.0340(10) 0.0260(10) -0.0100(10) -0.0150(10) -0.0050(10)
O8 0.0170(10) 0.0270(10) 0.0660(10) 0.0020(10) -0.0060(10) -0.0060(10)
O9 0.0140(10) 0.0120(10) 0.0290(10) 0.0000(10) -0.0050(10) 0.0000(10)
O1w 0.0240(10) 0.0260(10) 0.080(2) 0.0010(10) -0.0120(10) -0.0040(10)
N1 0.042(2) 0.0340(10) 0.0370(10) 0.0030(10) -0.0120(10) -0.0050(10)
N2 0.0270(10) 0.0360(10) 0.0300(10) 0.0070(10) -0.0070(10) 0.0000(10)
C1 0.041(2) 0.039(2) 0.034(2) 0.0040(10) -0.0120(10) -0.0100(10)
C2 0.036(2) 0.046(2) 0.030(2) 0.0030(10) -0.0080(10) -0.0070(10)
C3 0.041(2) 0.053(2) 0.031(2) 0.006(2) -0.0100(10) -0.0100(10)
C4 0.039(2) 0.043(2) 0.031(2) 0.0030(10) -0.0040(10) -0.0040(10)
C5 0.037(2) 0.042(2) 0.034(2) 0.0080(10) -0.0090(10) -0.0060(10)
C6 0.028(2) 0.032(2) 0.029(2) -0.0020(10) -0.0010(10) -0.0020(10)

loop_
_atom_type_symbol
_atom_type_description
_atom_type_scat_dispersion_real
_atom_type_scat_dispersion_imag
_atom_type_scat_source
C C 0.0033 0.0016 'International Tables Vol C Tables 4.2.6.8 and 6.1.1.4'
H H 0.0000 0.0000 'International Tables Vol C Tables 4.2.6.8 and 6.1.1.4'
N N 0.0061 0.0033 'International Tables Vol C Tables 4.2.6.8 and 6.1.1.4'
O O 0.0106 0.0060 'International Tables Vol C Tables 4.2.6.8 and 6.1.1.4'
S S 0.1246 0.1234 'International Tables Vol C Tables 4.2.6.8 and 6.1.1.4'
Fe Fe 0.3463 0.8444 'International Tables Vol C Tables 4.2.6.8 and 6.1.1.4'

loop_
_geom_angle_atom_site_label_1
_geom_angle_atom_site_label_2
_geom_angle_atom_site_label_3
_geom_angle_site_symmetry_1
_geom_angle_site_symmetry_3
_geom_angle
_geom_angle_publ_flag
O1 Fe1 O1 . 3_666 180 yes
O1 Fe1 O6 . . 90.98(7) yes
O1 Fe1 O6 . 3_666 89.02(7) yes
O1 Fe1 O9 . . 89.58(7) yes
O1 Fe1 O9 . 3_666 90.42(7) yes
O1 Fe1 O6 3_666 . 89.02(7) no
O1 Fe1 O6 3_666 3_666 90.98(7) no
O1 Fe1 O9 3_666 . 90.42(7) no
O1 Fe1 O9 3_666 3_666 89.58(7) no
O6 Fe1 O6 . 3_666 180 yes
O6 Fe1 O9 . . 92.32(7) yes
O6 Fe1 O9 . 3_666 87.68(7) yes
O6 Fe1 O9 3_666 . 87.68(7) no
O9 Fe1 O6 3_666 3_666 92.32(7) no
O9 Fe1 O9 . 3_666 180 yes
O2 Fe2 O2 . 3_676 180 yes
O2 Fe2 O5 . . 90.43(7) yes
O2 Fe2 O5 . 3_676 89.57(6) yes
O2 Fe2 O9 . . 92.79(7) yes
O2 Fe2 O9 . 3_676 87.21(7) yes
O2 Fe2 O5 3_676 . 89.57(6) no
O2 Fe2 O5 3_676 3_676 90.43(7) no
O2 Fe2 O9 3_676 . 87.20(7) no
O2 Fe2 O9 3_676 3_676 92.79(7) no
O5 Fe2 O5 . 3_676 180 yes
O5 Fe2 O9 . . 88.95(7) yes
O5 Fe2 O9 . 3_676 91.05(7) yes
O5 Fe2 O9 3_676 . 91.05(7) no
O5 Fe2 O9 3_676 3_676 88.95(7) no
O9 Fe2 O9 . 3_676 180 yes
O4 S1 O3 . . 112.50(10) no
O4 S1 O1 . . 107.90(10) no
O3 S1 O1 . . 108.60(10) no
O4 S1 O2 . . 109.80(10) no
O3 S1 O2 . . 109.00(10) no
O1 S1 O2 . . 108.90(10) no
O7 S2 O8 . . 111.50(10) no
O7 S2 O6 . . 109.60(10) no
O8 S2 O6 . . 108.40(10) no
O7 S2 O5 . . 109.80(10) no
O8 S2 O5 . . 108.70(10) no
O6 S2 O5 . . 108.90(10) no
S1 O1 Fe1 . . 135.20(10) no
S1 O2 Fe2 . . 135.70(10) no
S2 O5 Fe2 . . 130.50(10) no
S2 O6 Fe1 . . 141.80(10) no
Fe2 O9 Fe1 . . 126.29(9) no
N1 C1 C2 . . 111.7(2) no
C1 C2 C3 . . 110.8(2) no
C2 C3 C4 . . 114.3(3) no
C5 C4 C3 . . 110.4(2) no
C6 C5 C4 . . 113.8(2) no
N2 C6 C5 . . 110.0(2) no
Fe2 O9 H9o . . 113(2) no
Fe1 O9 H9o . . 114(2) no
H1w1 O1w H1w2 . . 105(3) no
C1 N1 H1n1 . . 109.5 no
C1 N1 H1n2 . . 109.5 no
H1n1 N1 H1n2 . . 109.5 no
C1 N1 H1n3 . . 109.5 no
H1n1 N1 H1n3 . . 109.5 no
H1n2 N1 H1n3 . . 109.5 no
C6 N2 H2n1 . . 109.5 no
C6 N2 H2n2 . . 109.5 no
H2n1 N2 H2n2 . . 109.5 no
C6 N2 H2n3 . . 109.5 no
H2n1 N2 H2n3 . . 109.5 no
H2n2 N2 H2n3 . . 109.5 no
N1 C1 H1a . . 109.3 no
C2 C1 H1a . . 109.3 no
N1 C1 H1b . . 109.3 no
C2 C1 H1b . . 109.3 no
H1a C1 H1b . . 107.9 no
C1 C2 H2a . . 109.5 no
C3 C2 H2a . . 109.5 no
C1 C2 H2b . . 109.5 no
C3 C2 H2b . . 109.5 no
H2a C2 H2b . . 108.1 no
C2 C3 H3a . . 108.7 no
C4 C3 H3a . . 108.7 no
C2 C3 H3b . . 108.7 no
C4 C3 H3b . . 108.7 no
H3a C3 H3b . . 107.6 no
C5 C4 H4a . . 109.6 no
C3 C4 H4a . . 109.6 no
C5 C4 H4b . . 109.6 no
C3 C4 H4b . . 109.6 no
H4a C4 H4b . . 108.1 no
C6 C5 H5a . . 108.8 no
C4 C5 H5a . . 108.8 no
C6 C5 H5b . . 108.8 no
C4 C5 H5b . . 108.8 no
H5a C5 H5b . . 107.7 no
N2 C6 H6a . . 109.7 no
C5 C6 H6a . . 109.7 no
N2 C6 H6b . . 109.7 no
C5 C6 H6b . . 109.7 no
H6a C6 H6b . . 108.2 no

loop_
_geom_bond_atom_site_label_1
_geom_bond_atom_site_label_2
_geom_bond_site_symmetry_2
_geom_bond_distance
_geom_bond_publ_flag
Fe1 O1 . 2.008(2) yes
Fe1 O1 3_666 2.008(2) no
Fe1 O6 . 2.003(2) yes
Fe1 O6 3_666 2.003(2) no
Fe1 O9 . 1.962(2) yes
Fe1 O9 3_666 1.962(2) no
Fe2 O2 . 2.030(2) yes
Fe2 O2 3_676 2.030(2) no
Fe2 O5 . 2.031(2) yes
Fe2 O5 3_676 2.031(2) no
Fe2 O9 . 1.959(2) yes
Fe2 O9 3_676 1.959(2) no
S1 O1 . 1.492(2) no
S1 O2 . 1.498(2) no
S1 O3 . 1.448(2) no
S1 O4 . 1.440(2) no
S2 O7 . 1.449(2) no
S2 O8 . 1.457(2) no
S2 O5 . 1.491(2) no
S2 O6 . 1.481(2) no
N1 C1 . 1.477(3) no
N2 C6 . 1.490(3) no
C1 C2 . 1.514(4) no
C2 C3 . 1.514(4) no
C3 C4 . 1.527(4) no
C4 C5 . 1.517(4) no
C5 C6 . 1.508(4) no
O9 H9o . 0.830(10) no
O1w H1w1 . 0.840(10) no
O1w H1w2 . 0.840(10) no
N1 H1n1 . 0.86 no
N1 H1n2 . 0.86 no
N1 H1n3 . 0.86 no
N2 H2n1 . 0.86 no
N2 H2n2 . 0.86 no
N2 H2n3 . 0.86 no
C1 H1a . 0.97 no
C1 H1b . 0.97 no
C2 H2a . 0.97 no
C2 H2b . 0.97 no
C3 H3a . 0.97 no
C3 H3b . 0.97 no
C4 H4a . 0.97 no
C4 H4b . 0.97 no
C5 H5a . 0.97 no
C5 H5b . 0.97 no
C6 H6a . 0.97 no
C6 H6b . 0.97 no

loop_
_geom_hbond_atom_site_label_D
_geom_hbond_atom_site_label_H
_geom_hbond_atom_site_label_A
_geom_hbond_site_symmetry_A
_geom_hbond_distance_DH
_geom_hbond_distance_HA
_geom_hbond_distance_DA
_geom_hbond_angle_DHA
_geom_hbond_publ_flag
O9 H9o O1w . 0.830(10) 1.910(10) 2.726(3) 172(2) yes
O1w H1w1 O3 1_655 0.840(10) 2.07(2) 2.826(3) 150(3) yes
O1w H1w2 O8 3_676 0.840(10) 1.93(2) 2.740(3) 162(4) yes
N1 H1n1 O4 . 0.86 2.04 2.848(3) 157 yes
N1 H1n2 O7 3_666 0.86 2.09 2.902(3) 157 yes
N1 H1n3 O1w . 0.86 2.06 2.916(4) 171 yes
N2 H2n1 O8 2_665 0.86 1.92 2.767(3) 170 yes
N2 H2n2 O9 2_565 0.86 2.37 3.107(3) 143 yes
N2 H2n3 O3 4_767 0.86 2.18 3.028(3) 169 yes

loop_
_geom_torsion_atom_site_label_1
_geom_torsion_atom_site_label_2
_geom_torsion_atom_site_label_3
_geom_torsion_atom_site_label_4
_geom_torsion_site_symmetry_1
_geom_torsion
_geom_torsion_publ_flag
O4 S1 O1 Fe1 . -128.7(2) no
O3 S1 O1 Fe1 . 109.0(2) no
O2 S1 O1 Fe1 . -9.6(2) no
O9 Fe1 O1 S1 3_666 -133.0(2) no
O9 Fe1 O1 S1 . 47.0(2) no
O6 Fe1 O1 S1 3_666 134.7(2) no
O6 Fe1 O1 S1 . -45.3(2) no
O4 S1 O2 Fe2 . 80.2(2) no
O3 S1 O2 Fe2 . -156.2(2) no
O1 S1 O2 Fe2 . -37.8(2) no
O9 Fe2 O2 S1 3_676 -154.6(2) no
O9 Fe2 O2 S1 . 25.4(2) no
O5 Fe2 O2 S1 3_676 -65.7(2) no
O5 Fe2 O2 S1 . 114.3(2) no
O7 S2 O5 Fe2 . -153.50(10) no
O8 S2 O5 Fe2 . 84.3(2) no
O6 S2 O5 Fe2 . -33.5(2) no
O9 Fe2 O5 S2 3_676 -120.10(10) no
O9 Fe2 O5 S2 . 60.00(10) no
O2 Fe2 O5 S2 . -32.80(10) no
O2 Fe2 O5 S2 3_676 147.20(10) no
O7 S2 O6 Fe1 . 108.4(2) no
O8 S2 O6 Fe1 . -129.8(2) no
O5 S2 O6 Fe1 . -11.7(2) no
O9 Fe1 O6 S2 3_666 -169.6(2) no
O9 Fe1 O6 S2 . 10.4(2) no
O1 Fe1 O6 S2 . 100.0(2) no
O1 Fe1 O6 S2 3_666 -80.0(2) no
O2 Fe2 O9 Fe1 . 33.60(10) no
O2 Fe2 O9 Fe1 3_676 -146.40(10) no
O5 Fe2 O9 Fe1 3_676 123.20(10) no
O5 Fe2 O9 Fe1 . -56.80(10) no
O6 Fe1 O9 Fe2 3_666 -145.20(10) no
O6 Fe1 O9 Fe2 . 34.90(10) no
O1 Fe1 O9 Fe2 . -56.10(10) no
O1 Fe1 O9 Fe2 3_666 123.90(10) no
N1 C1 C2 C3 . -179.2(3) no
C1 C2 C3 C4 . 177.7(3) no
C2 C3 C4 C5 . -172.0(3) no
C3 C4 C5 C6 . -177.6(3) no
C4 C5 C6 N2 . -169.9(2) no
